data_1545713
loop_
_publ_author_name
'Ho, Peter Cheng-Wei'
'Jenkins, Hilary A.'
'Britten, James F.'
'Vargas-Baca, Ignacio'

_publ_section_title
;
 FDHALO17: Building new discrete supramolecular assemblies through the
 interaction of iso-tellurazole N-oxides with Lewis acids and bases
;
_journal_name_full 'Faraday Discuss.'
_journal_paper_doi 10.1039/C7FD00075H
_journal_year 2017
_chemical_formula_moiety 'C20 H18 B F3 N2 O2 Te2'
_chemical_formula_sum 'C20 H18 B F3 N2 O2 Te2'
_chemical_formula_weight 641.38
_space_group_crystal_system monoclinic
_space_group_IT_number 4
_space_group_name_Hall 'P 2yb'
_space_group_name_H-M_alt 'P 1 21 1'
_symmetry_space_group_name_Hall 'P 2yb'
_symmetry_space_group_name_H-M 'P 1 21 1'
_atom_sites_solution_hydrogens geom
_atom_sites_solution_primary direct
_audit_creation_date 2017-02-04
_audit_creation_method
;
Olex2 1.2
(compiled 2016.02.19 svn.r3266 for OlexSys, GUI svn.r5155)
;
_audit_update_record
;
2017-02-15 deposited with the CCDC.
2017-04-07 downloaded from the CCDC.
;
_cell_angle_alpha 90
_cell_angle_beta 104.610(2)
_cell_angle_gamma 90
_cell_formula_units_Z 2
_cell_length_a 7.2898(8)
_cell_length_b 13.3035(13)
_cell_length_c 11.5610(12)
_cell_measurement_reflns_used 1512
_cell_measurement_temperature 296(2)
_cell_measurement_theta_max 21.651
_cell_measurement_theta_min 2.888
_cell_volume 1084.9(2)
_computing_cell_refinement 'SAINT v8.34A (Bruker, 2013)'
_computing_data_reduction 'SAINT v8.34A (Bruker, 2013)'
_computing_molecular_graphics 'Olex2 (Dolomanov et al., 2009)'
_computing_publication_material 'Olex2 (Dolomanov et al., 2009)'
_computing_structure_refinement 'ShelXL (Sheldrick, 2015)'
_computing_structure_solution 'ShelXT (Sheldrick, 2015)'
_diffrn_ambient_temperature 296.15
_diffrn_measured_fraction_theta_full 0.998
_diffrn_measured_fraction_theta_max 0.997
_diffrn_measurement_device_type 'Bruker APEX-II CCD'
_diffrn_measurement_method '\f and \w scans'
_diffrn_radiation_type MoK\a
_diffrn_radiation_wavelength 0.71073
_diffrn_reflns_av_R_equivalents 0.0331
_diffrn_reflns_av_unetI/netI 0.0705
_diffrn_reflns_Laue_measured_fraction_full 0.998
_diffrn_reflns_Laue_measured_fraction_max 0.997
_diffrn_reflns_limit_h_max 9
_diffrn_reflns_limit_h_min -8
_diffrn_reflns_limit_k_max 16
_diffrn_reflns_limit_k_min -16
_diffrn_reflns_limit_l_max 13
_diffrn_reflns_limit_l_min -14
_diffrn_reflns_number 7428
_diffrn_reflns_point_group_measured_fraction_full 0.998
_diffrn_reflns_point_group_measured_fraction_max 0.993
_diffrn_reflns_theta_full 25.242
_diffrn_reflns_theta_max 26.389
_diffrn_reflns_theta_min 3.000
_diffrn_standards_number 0
_exptl_absorpt_coefficient_mu 2.733
_exptl_absorpt_correction_T_max 0.7454
_exptl_absorpt_correction_T_min 0.6496
_exptl_absorpt_correction_type multi-scan
_exptl_absorpt_process_details
;
SADABS-2014/4 (Bruker,2014/4) was used for absorption correction.
wR2(int) was 0.0618 before and 0.0442 after correction.
The Ratio of minimum to maximum transmission is 0.8715.
The \l/2 correction factor is 0.00150.
;
_exptl_crystal_colour colourless
_exptl_crystal_colour_primary colourless
_exptl_crystal_density_diffrn 1.963
_exptl_crystal_description needle
_exptl_crystal_F_000 608
_exptl_crystal_size_max 0.2
_exptl_crystal_size_mid 0.03
_exptl_crystal_size_min 0.01
_refine_diff_density_max 0.667
_refine_diff_density_min -0.475
_refine_diff_density_rms 0.117
_refine_ls_abs_structure_details
;
 Flack x determined using 1630 quotients [(I+)-(I-)]/[(I+)+(I-)]
 (Parsons, Flack and Wagner, Acta Cryst. B69 (2013) 249-259).
;
_refine_ls_abs_structure_Flack 0.01(2)
_refine_ls_extinction_method none
_refine_ls_goodness_of_fit_ref 0.967
_refine_ls_hydrogen_treatment constr
_refine_ls_matrix_type full
_refine_ls_number_parameters 271
_refine_ls_number_reflns 4406
_refine_ls_number_restraints 244
_refine_ls_restrained_S_all 0.954
_refine_ls_R_factor_all 0.0439
_refine_ls_R_factor_gt 0.0335
_refine_ls_shift/su_max 0.001
_refine_ls_shift/su_mean 0.000
_refine_ls_structure_factor_coef Fsqd
_refine_ls_weighting_details 'w=1/[\s^2^(Fo^2^)+(0.0104P)^2^] where P=(Fo^2^+2Fc^2^)/3'
_refine_ls_weighting_scheme calc
_refine_ls_wR_factor_gt 0.0561
_refine_ls_wR_factor_ref 0.0583
_reflns_Friedel_coverage 0.907
_reflns_Friedel_fraction_full 0.998
_reflns_Friedel_fraction_max 0.989
_reflns_number_gt 3858
_reflns_number_total 4406
_reflns_threshold_expression 'I > 2\s(I)'
_cod_data_source_file c7fd00075h2.cif
_cod_data_source_block ph540_0m_a
_cod_depositor_comments
;

2019-03-17
Z value and formula fixed to values more according to usual
chemical conventions.                 miguel
;
_cod_original_formula_weight 320.69
_cod_original_formula_moiety '0.5(C20 H18 B F3 N2 O2 Te2)'
_cod_original_formula_units_Z 4
_cod_original_formula_sum 'C10 H9 B0.50 F1.50 N O Te'
_cod_database_code 1545713
_shelx_space_group_comment
;
The symmetry employed for this shelxl refinement is uniquely defined
by the following loop, which should always be used as a source of
symmetry information in preference to the above space-group names.
They are only intended as comments.
;
_shelx_estimated_absorpt_t_max 0.973
_shelx_estimated_absorpt_t_min 0.611
_olex2_refinement_description
;
1. Fixed Uiso
 At 1.2 times of:
  All C(H) groups
 At 1.5 times of:
  All C(H,H,H) groups
2. Rigid body (RIGU) restrains
 All non-hydrogen atoms
 with sigma for 1-2 distances of 0.004 and sigma for 1-3 distances of 0.004
3.a Me refined with riding coordinates:
 C14(H14A,H14B,H14C), C4(H4A,H4B,H4C)
3.b Aromatic/amide H refined with riding coordinates:
 C12(H12), C6(H6), C2(H2), C10(H10), C18(H18), C7(H7), C8(H8), C9(H9),
 C20(H20), C16(H16), C19(H19), C17(H17)
;
_shelx_shelxl_version_number 2014/7
_olex2_submission_special_instructions 'No special instructions were received'

loop_
_space_group_symop_operation_xyz
'x, y, z'
'-x, y+1/2, -z'

loop_
_atom_site_label
_atom_site_type_symbol
_atom_site_fract_x
_atom_site_fract_y
_atom_site_fract_z
_atom_site_U_iso_or_equiv
_atom_site_adp_type
_atom_site_occupancy
_atom_site_site_symmetry_order
_atom_site_calc_flag
_atom_site_refinement_flags_posn
_atom_site_refinement_flags_adp
Te1 Te 0.84080(7) 0.51363(4) 0.42851(4) 0.01520(14) Uani 1 1 d . U
Te2 Te 0.58529(7) 0.38697(4) 0.59423(5) 0.01609(14) Uani 1 1 d . U
F2 F 0.9668(7) 0.3561(4) 0.2820(5) 0.0334(14) Uani 1 1 d . U
O2 O 0.9189(7) 0.5313(4) 0.6235(5) 0.0201(13) Uani 1 1 d . U
O1 O 0.7422(8) 0.4544(5) 0.1466(5) 0.0235(15) Uani 1 1 d . U
F1 F 0.9567(9) 0.3573(5) 0.0844(5) 0.061(2) Uani 1 1 d . U
F3 F 1.0687(8) 0.4922(5) 0.2017(6) 0.0535(19) Uani 1 1 d . U
N1 N 0.6919(8) 0.5077(6) 0.2357(5) 0.0165(14) Uani 1 1 d . U
N2 N 0.7980(9) 0.4864(5) 0.6781(6) 0.0164(15) Uani 1 1 d . U
C14 C 0.9696(13) 0.5661(7) 0.8630(8) 0.027(2) Uani 1 1 d . U
H14A H 0.9629 0.5684 0.9448 0.040 Uiso 1 1 calc R .
H14B H 1.0903 0.5395 0.8591 0.040 Uiso 1 1 calc R .
H14C H 0.9549 0.6327 0.8300 0.040 Uiso 1 1 calc R .
C12 C 0.6779(13) 0.4490(6) 0.8401(8) 0.020(2) Uani 1 1 d . U
H12 H 0.6793 0.4555 0.9204 0.024 Uiso 1 1 calc R .
C11 C 0.5446(11) 0.3905(8) 0.7667(7) 0.0190(17) Uani 1 1 d . U
C3 C 0.5309(11) 0.5542(6) 0.2080(7) 0.0129(16) Uani 1 1 d . U
C13 C 0.8157(11) 0.5005(7) 0.7934(7) 0.0181(18) Uani 1 1 d . U
C6 C 0.3695(11) 0.6379(6) 0.5381(8) 0.0155(18) Uani 1 1 d . U
H6 H 0.2846 0.5945 0.4886 0.019 Uiso 1 1 calc R .
C2 C 0.4816(11) 0.6053(6) 0.3047(7) 0.0139(17) Uani 1 1 d . U
H2 H 0.3677 0.6404 0.2908 0.017 Uiso 1 1 calc R .
C10 C 0.6771(12) 0.7179(6) 0.5963(7) 0.0164(18) Uani 1 1 d . U
H10 H 0.7990 0.7277 0.5872 0.020 Uiso 1 1 calc R .
C18 C 0.0940(13) 0.2346(7) 0.8620(9) 0.032(2) Uani 1 1 d . U
H18 H -0.0053 0.2018 0.8834 0.038 Uiso 1 1 calc R .
C7 C 0.3160(12) 0.6863(6) 0.6291(8) 0.0201(19) Uani 1 1 d . U
H7 H 0.1955 0.6758 0.6403 0.024 Uiso 1 1 calc R .
C8 C 0.4415(12) 0.7510(6) 0.7047(8) 0.0208(19) Uani 1 1 d . U
H8 H 0.4056 0.7831 0.7670 0.025 Uiso 1 1 calc R .
C1 C 0.5977(12) 0.6035(6) 0.4158(8) 0.0157(18) Uani 1 1 d . U
C4 C 0.4056(12) 0.5553(7) 0.0820(7) 0.026(2) Uani 1 1 d . U
H4A H 0.2932 0.5936 0.0800 0.039 Uiso 1 1 calc R .
H4B H 0.4729 0.5853 0.0294 0.039 Uiso 1 1 calc R .
H4C H 0.3710 0.4876 0.0567 0.039 Uiso 1 1 calc R .
C9 C 0.6194(12) 0.7672(7) 0.6869(7) 0.0201(19) Uani 1 1 d . U
H9 H 0.7016 0.8118 0.7362 0.024 Uiso 1 1 calc R .
C20 C 0.2238(13) 0.3110(6) 0.7133(8) 0.021(2) Uani 1 1 d . U
H20 H 0.2117 0.3291 0.6341 0.026 Uiso 1 1 calc R .
C16 C 0.4048(14) 0.3074(7) 0.9181(8) 0.026(2) Uani 1 1 d . U
H16 H 0.5157 0.3213 0.9762 0.031 Uiso 1 1 calc R .
C15 C 0.3887(12) 0.3364(6) 0.7994(8) 0.0205(18) Uani 1 1 d . U
C19 C 0.0785(12) 0.2594(7) 0.7436(9) 0.024(2) Uani 1 1 d . U
H19 H -0.0291 0.2413 0.6849 0.029 Uiso 1 1 calc R .
C5 C 0.5505(11) 0.6524(6) 0.5178(7) 0.0157(17) Uani 1 1 d . U
C17 C 0.2584(14) 0.2587(8) 0.9493(9) 0.034(2) Uani 1 1 d . U
H17 H 0.2688 0.2417 1.0287 0.040 Uiso 1 1 calc R .
B1 B 0.9418(16) 0.4151(9) 0.1788(10) 0.030(2) Uani 1 1 d . U

loop_
_atom_site_aniso_label
_atom_site_aniso_U_11
_atom_site_aniso_U_22
_atom_site_aniso_U_33
_atom_site_aniso_U_23
_atom_site_aniso_U_13
_atom_site_aniso_U_12
Te1 0.0113(3) 0.0201(3) 0.0143(3) 0.0012(3) 0.0034(2) 0.0019(3)
Te2 0.0182(3) 0.0158(3) 0.0142(3) -0.0006(3) 0.0041(2) -0.0026(3)
F2 0.028(3) 0.043(4) 0.034(3) 0.014(2) 0.015(2) 0.019(2)
O2 0.016(3) 0.027(4) 0.017(3) 0.004(3) 0.004(2) -0.002(3)
O1 0.022(3) 0.039(4) 0.011(3) -0.007(3) 0.007(3) 0.012(3)
F1 0.055(4) 0.102(6) 0.027(3) -0.013(3) 0.008(3) 0.053(4)
F3 0.024(3) 0.053(4) 0.089(5) 0.021(4) 0.024(3) 0.003(3)
N1 0.017(3) 0.021(3) 0.014(3) -0.001(3) 0.007(2) 0.004(3)
N2 0.016(3) 0.017(4) 0.015(3) 0.001(3) 0.002(3) -0.002(3)
C14 0.028(5) 0.036(5) 0.015(4) -0.002(4) 0.005(4) -0.009(4)
C12 0.022(4) 0.025(5) 0.015(4) 0.001(4) 0.007(3) 0.002(4)
C11 0.022(4) 0.019(4) 0.017(4) -0.006(4) 0.007(3) 0.000(4)
C3 0.011(4) 0.014(4) 0.015(4) 0.001(3) 0.004(3) -0.003(3)
C13 0.019(4) 0.022(5) 0.013(3) 0.000(3) 0.004(3) 0.002(4)
C6 0.011(4) 0.012(4) 0.023(4) -0.002(4) 0.004(3) -0.002(3)
C2 0.012(4) 0.012(4) 0.018(4) -0.001(3) 0.006(3) 0.000(3)
C10 0.013(4) 0.020(4) 0.015(4) 0.003(3) 0.001(3) -0.002(3)
C18 0.027(5) 0.036(6) 0.038(5) 0.001(4) 0.019(4) -0.005(4)
C7 0.019(4) 0.021(4) 0.021(4) 0.001(4) 0.007(3) 0.004(4)
C8 0.024(4) 0.023(4) 0.016(4) -0.001(4) 0.007(3) -0.003(4)
C1 0.015(4) 0.015(4) 0.018(4) -0.002(3) 0.005(3) 0.000(3)
C4 0.020(5) 0.040(5) 0.015(4) -0.004(4) 0.001(4) 0.002(4)
C9 0.024(4) 0.019(4) 0.015(4) -0.002(4) 0.002(3) -0.002(4)
C20 0.023(4) 0.019(4) 0.023(4) -0.002(4) 0.008(3) -0.002(4)
C16 0.031(5) 0.026(5) 0.023(4) -0.008(4) 0.009(4) -0.003(4)
C15 0.025(4) 0.018(4) 0.021(4) -0.002(3) 0.011(3) 0.004(3)
C19 0.018(4) 0.022(5) 0.037(5) 0.000(4) 0.015(4) 0.002(4)
C5 0.015(4) 0.019(4) 0.013(4) 0.002(3) 0.001(3) 0.002(3)
C17 0.036(5) 0.039(6) 0.031(5) 0.003(4) 0.016(4) -0.001(5)
B1 0.028(5) 0.043(6) 0.024(5) 0.005(4) 0.014(4) 0.013(4)

loop_
_atom_type_symbol
_atom_type_description
_atom_type_scat_dispersion_real
_atom_type_scat_dispersion_imag
_atom_type_scat_source
C C 0.0033 0.0016 'International Tables Vol C Tables 4.2.6.8 and 6.1.1.4'
H H 0.0000 0.0000 'International Tables Vol C Tables 4.2.6.8 and 6.1.1.4'
B B 0.0013 0.0007 'International Tables Vol C Tables 4.2.6.8 and 6.1.1.4'
F F 0.0171 0.0103 'International Tables Vol C Tables 4.2.6.8 and 6.1.1.4'
N N 0.0061 0.0033 'International Tables Vol C Tables 4.2.6.8 and 6.1.1.4'
O O 0.0106 0.0060 'International Tables Vol C Tables 4.2.6.8 and 6.1.1.4'
Te Te -0.5308 1.6751 'International Tables Vol C Tables 4.2.6.8 and 6.1.1.4'

loop_
_geom_angle_atom_site_label_1
_geom_angle_atom_site_label_2
_geom_angle_atom_site_label_3
_geom_angle
O2 Te1 N1 165.8(2)
C1 Te1 O2 90.4(3)
C1 Te1 N1 76.2(3)
N2 Te2 C11 79.0(3)
N2 O2 Te1 113.8(4)
N1 O1 B1 114.8(6)
O1 N1 Te1 127.9(5)
C3 N1 Te1 114.5(5)
C3 N1 O1 117.3(6)
O2 N2 Te2 124.2(5)
C13 N2 Te2 115.6(5)
C13 N2 O2 120.1(6)
H14A C14 H14B 109.5
H14A C14 H14C 109.5
H14B C14 H14C 109.5
C13 C14 H14A 109.5
C13 C14 H14B 109.5
C13 C14 H14C 109.5
C11 C12 H12 120.1
C11 C12 C13 119.9(8)
C13 C12 H12 120.1
C12 C11 Te2 110.9(6)
C12 C11 C15 126.5(7)
C15 C11 Te2 122.6(6)
N1 C3 C2 115.2(7)
N1 C3 C4 122.2(7)
C2 C3 C4 122.6(7)
N2 C13 C14 119.9(7)
N2 C13 C12 114.5(7)
C12 C13 C14 125.7(7)
C7 C6 H6 119.3
C7 C6 C5 121.5(8)
C5 C6 H6 119.3
C3 C2 H2 119.5
C1 C2 C3 121.0(8)
C1 C2 H2 119.5
C9 C10 H10 120.0
C9 C10 C5 120.1(8)
C5 C10 H10 120.0
C19 C18 H18 120.0
C19 C18 C17 120.0(9)
C17 C18 H18 120.0
C6 C7 H7 119.9
C6 C7 C8 120.2(8)
C8 C7 H7 119.9
C7 C8 H8 120.1
C9 C8 C7 119.7(8)
C9 C8 H8 120.1
C2 C1 Te1 113.0(6)
C2 C1 C5 122.8(8)
C5 C1 Te1 124.0(6)
C3 C4 H4A 109.5
C3 C4 H4B 109.5
C3 C4 H4C 109.5
H4A C4 H4B 109.5
H4A C4 H4C 109.5
H4B C4 H4C 109.5
C10 C9 H9 119.5
C8 C9 C10 120.9(8)
C8 C9 H9 119.5
C15 C20 H20 119.4
C19 C20 H20 119.4
C19 C20 C15 121.2(9)
C15 C16 H16 119.7
C17 C16 H16 119.7
C17 C16 C15 120.6(9)
C20 C15 C11 121.2(8)
C20 C15 C16 118.4(8)
C16 C15 C11 120.4(8)
C18 C19 H19 120.2
C20 C19 C18 119.6(9)
C20 C19 H19 120.2
C6 C5 C10 117.6(8)
C6 C5 C1 119.5(7)
C10 C5 C1 122.8(7)
C18 C17 H17 119.9
C16 C17 C18 120.1(9)
C16 C17 H17 119.9
F2 B1 O1 108.4(8)
F1 B1 F2 110.3(8)
F1 B1 O1 105.5(8)
F1 B1 F3 113.2(9)
F3 B1 F2 108.7(9)
F3 B1 O1 110.7(8)

loop_
_geom_bond_atom_site_label_1
_geom_bond_atom_site_label_2
_geom_bond_distance
Te1 O2 2.194(5)
Te1 N1 2.221(6)
Te1 C1 2.112(8)
Te2 N2 2.082(6)
Te2 C11 2.089(8)
F2 B1 1.402(11)
O2 N2 1.347(8)
O1 N1 1.374(8)
O1 B1 1.502(12)
F1 B1 1.361(12)
F3 B1 1.361(13)
N1 C3 1.293(10)
N2 C13 1.320(9)
C14 H14A 0.9600
C14 H14B 0.9600
C14 H14C 0.9600
C14 C13 1.487(11)
C12 H12 0.9300
C12 C11 1.362(12)
C12 C13 1.429(11)
C11 C15 1.472(12)
C3 C2 1.430(11)
C3 C4 1.512(11)
C6 H6 0.9300
C6 C7 1.371(11)
C6 C5 1.411(11)
C2 H2 0.9300
C2 C1 1.348(11)
C10 H10 0.9300
C10 C9 1.388(11)
C10 C5 1.418(11)
C18 H18 0.9300
C18 C19 1.385(12)
C18 C17 1.396(13)
C7 H7 0.9300
C7 C8 1.393(12)
C8 H8 0.9300
C8 C9 1.380(12)
C1 C5 1.462(11)
C4 H4A 0.9600
C4 H4B 0.9600
C4 H4C 0.9600
C9 H9 0.9300
C20 H20 0.9300
C20 C15 1.395(12)
C20 C19 1.379(12)
C16 H16 0.9300
C16 C15 1.402(12)
C16 C17 1.372(13)
C19 H19 0.9300
C17 H17 0.9300
